data_4129844
loop_
_publ_author_name
'Chen, Chaohuang'
'Chen, Pinhong'
'Liu, Guosheng'

_publ_section_title
;
 Palladium-Catalyzed Intramolecular Aminotrifluoromethoxylation of
 Alkenes.
;
_journal_issue 50
_journal_name_full 'Journal of the American Chemical Society'
_journal_page_first 15648
_journal_page_last 15651
_journal_paper_doi 10.1021/jacs.5b10971
_journal_volume 137
_journal_year 2015
_chemical_formula_moiety 'C19 H28 F3 N O3 S'
_chemical_formula_sum 'C19 H28 F3 N O3 S'
_chemical_formula_weight 407.48
_space_group_crystal_system triclinic
_space_group_IT_number 2
_space_group_name_Hall '-P 1'
_space_group_name_H-M_alt 'P -1'
_atom_sites_solution_hydrogens geom
_atom_sites_solution_primary direct
_audit_creation_date 2015-09-17
_audit_creation_method
;
Olex2 1.2
(compiled 2015.01.26 svn.r3150 for OlexSys, GUI svn.r4998)
;
_cell_angle_alpha 86.431(8)
_cell_angle_beta 89.627(8)
_cell_angle_gamma 71.394(7)
_cell_formula_units_Z 4
_cell_length_a 8.376(4)
_cell_length_b 12.224(6)
_cell_length_c 21.474(10)
_cell_measurement_reflns_used 281
_cell_measurement_temperature 130(2)
_cell_measurement_theta_max 19.957
_cell_measurement_theta_min 3.441
_cell_volume 2079.5(17)
_computing_cell_refinement 'SAINT v7.68A (Bruker, 2009)'
_computing_data_reduction 'SAINT v7.68A (Bruker, 2009)'
_computing_molecular_graphics 'Olex2 (Dolomanov et al., 2009)'
_computing_publication_material 'Olex2 (Dolomanov et al., 2009)'
_computing_structure_refinement 'XL (Sheldrick, 2008)'
_computing_structure_solution 'SIR2004 (Burla et al., 2007)'
_diffrn_ambient_temperature 130
_diffrn_measured_fraction_theta_full 0.995
_diffrn_measured_fraction_theta_max 0.985
_diffrn_measurement_device_type 'Bruker APEX-II CCD'
_diffrn_measurement_method '\f and \w scans'
_diffrn_radiation_monochromator graphite
_diffrn_radiation_type MoK\a
_diffrn_radiation_wavelength 0.71073
_diffrn_reflns_av_unetI/netI 0.1555
_diffrn_reflns_Laue_measured_fraction_full 0.995
_diffrn_reflns_Laue_measured_fraction_max 0.985
_diffrn_reflns_limit_h_max 10
_diffrn_reflns_limit_h_min -10
_diffrn_reflns_limit_k_max 15
_diffrn_reflns_limit_k_min -15
_diffrn_reflns_limit_l_max 27
_diffrn_reflns_limit_l_min 0
_diffrn_reflns_number 9460
_diffrn_reflns_point_group_measured_fraction_full 0.995
_diffrn_reflns_point_group_measured_fraction_max 0.985
_diffrn_reflns_theta_full 26.000
_diffrn_reflns_theta_max 27.653
_diffrn_reflns_theta_min 1.761
_diffrn_standards_number 0
_exptl_absorpt_coefficient_mu 0.200
_exptl_absorpt_correction_T_max 0.7455
_exptl_absorpt_correction_T_min 0.4974
_exptl_absorpt_correction_type multi-scan
_exptl_absorpt_process_details
;
 TWINABS-2008/4 (Bruker,2010) was used for absorption correction.
 
For component 1:
 wR2(int) was 0.0695 before and 0.0347 after correction.
 The Ratio of minimum to maximum transmission not present.
 The \l/2 correction factor is Not present
 
For component 2:
 wR2(int) was 0.0781 before and 0.0430 after correction.
 The Ratio of minimum to maximum transmission is 0.67.
 The \l/2 correction factor is Not present

Final HKLF 4 output contains 18912 reflections, Rint = 0.0746
 (3928 with I > 3sig(I), Rint = 0.0457)
;
_exptl_crystal_colour colourless
_exptl_crystal_density_diffrn 1.302
_exptl_crystal_description block
_exptl_crystal_F_000 864
_exptl_crystal_size_max 0.15
_exptl_crystal_size_mid 0.1
_exptl_crystal_size_min 0.05
_refine_diff_density_max 0.368
_refine_diff_density_min -0.468
_refine_diff_density_rms 0.061
_refine_ls_extinction_method none
_refine_ls_goodness_of_fit_ref 0.885
_refine_ls_hydrogen_treatment constr
_refine_ls_matrix_type full
_refine_ls_number_parameters 496
_refine_ls_number_reflns 9460
_refine_ls_number_restraints 0
_refine_ls_restrained_S_all 0.885
_refine_ls_R_factor_all 0.1490
_refine_ls_R_factor_gt 0.0605
_refine_ls_shift/su_max 0.014
_refine_ls_shift/su_mean 0.000
_refine_ls_structure_factor_coef Fsqd
_refine_ls_weighting_details 'w=1/[\s^2^(Fo^2^)+(0.0387P)^2^] where P=(Fo^2^+2Fc^2^)/3'
_refine_ls_weighting_scheme calc
_refine_ls_wR_factor_gt 0.1005
_refine_ls_wR_factor_ref 0.1223
_reflns_Friedel_coverage 0.000
_reflns_number_gt 4577
_reflns_number_total 9460
_reflns_threshold_expression 'I > 2\s(I)'
_cod_data_source_file ja5b10971_si_003.cif
_cod_data_source_block mo_dm15698_0m
_cod_original_cell_volume 2079.5(16)
_cod_database_code 4129844
_shelxl_version_number 2014-3
_shelx_space_group_comment
;
The symmetry employed for this shelxl refinement is uniquely defined
by the following loop, which should always be used as a source of
symmetry information in preference to the above space-group names.
They are only intended as comments.
;
_shelx_estimated_absorpt_t_max 0.990
_shelx_estimated_absorpt_t_min 0.971
_olex2_refinement_description
;
1. Twinned data refinement
 Scales: 0.7226(11) 0.2774(11)
2. Fixed Uiso
 At 1.2 times of:
  All C(H) groups, All C(H,H) groups
 At 1.5 times of:
  All C(H,H,H) groups
3.a Ternary CH refined with riding coordinates:
 C2(H2), C5(H5), C21(H21), C24(H24)
3.b Secondary CH2 refined with riding coordinates:
 C1(H1A,H1B), C3(H3A,H3B), C6(H6A,H6B), C7(H7A,H7B), C8(H8A,H8B), C20(H20A,
 H20B), C22(H22A,H22B), C25(H25A,H25B), C26(H26A,H26B), C27(H27A,H27B)
3.c Aromatic/amide H refined with riding coordinates:
 C14(H14), C15(H15), C17(H17), C18(H18), C33(H33), C34(H34), C36(H36), C37(H37)
3.d Idealised Me refined as rotating group:
 C9(H9A,H9B,H9C), C10(H10A,H10B,H10C), C11(H11A,H11B,H11C), C19(H19A,H19B,
 H19C), C28(H28A,H28B,H28C), C29(H29A,H29B,H29C), C30(H30A,H30B,H30C), C38(H38A,
 H38B,H38C)
;
_olex2_submission_special_instructions 'No special instructions were received'

loop_
_space_group_symop_operation_xyz
'x, y, z'
'-x, -y, -z'

loop_
_atom_site_label
_atom_site_type_symbol
_atom_site_fract_x
_atom_site_fract_y
_atom_site_fract_z
_atom_site_U_iso_or_equiv
_atom_site_adp_type
_atom_site_occupancy
_atom_site_site_symmetry_order
_atom_site_calc_flag
_atom_site_refinement_flags_posn
S1 S 0.07023(12) 0.63814(10) 0.10292(5) 0.0316(3) Uani 1 1 d .
F1 F -0.6476(3) 0.8308(2) 0.18227(13) 0.0689(9) Uani 1 1 d .
F2 F -0.5349(3) 0.9444(2) 0.13369(11) 0.0498(7) Uani 1 1 d .
F3 F -0.4700(4) 0.8867(2) 0.22868(12) 0.0726(9) Uani 1 1 d .
O1 O -0.3848(3) 0.7686(2) 0.15298(12) 0.0338(7) Uani 1 1 d .
O2 O 0.1386(3) 0.5735(2) 0.05024(12) 0.0363(7) Uani 1 1 d .
O3 O 0.1787(3) 0.6455(2) 0.15244(12) 0.0363(7) Uani 1 1 d .
N1 N -0.0722(3) 0.5880(3) 0.13195(14) 0.0265(8) Uani 1 1 d .
C1 C -0.1383(4) 0.6240(4) 0.19308(17) 0.0315(10) Uani 1 1 d .
H1A H -0.1018 0.6896 0.2046 0.038 Uiso 1 1 calc R
H1B H -0.0929 0.5593 0.2249 0.038 Uiso 1 1 calc R
C2 C -0.3278(4) 0.6599(4) 0.19196(17) 0.0288(10) Uani 1 1 d .
H2 H -0.3707 0.6740 0.2353 0.035 Uiso 1 1 calc R
C3 C -0.3883(4) 0.5693(3) 0.16606(17) 0.0287(10) Uani 1 1 d .
H3A H -0.5120 0.6014 0.1600 0.034 Uiso 1 1 calc R
H3B H -0.3655 0.5032 0.1975 0.034 Uiso 1 1 calc R
C4 C -0.3106(4) 0.5234(4) 0.10432(17) 0.0283(10) Uani 1 1 d .
C5 C -0.1148(4) 0.4893(3) 0.10772(18) 0.0277(10) Uani 1 1 d .
H5 H -0.0723 0.4801 0.0641 0.033 Uiso 1 1 calc R
C6 C -0.0276(4) 0.3772(3) 0.14557(18) 0.0318(10) Uani 1 1 d .
H6A H -0.0510 0.3128 0.1257 0.038 Uiso 1 1 calc R
H6B H -0.0762 0.3817 0.1879 0.038 Uiso 1 1 calc R
C7 C 0.1628(4) 0.3500(4) 0.1516(2) 0.0371(11) Uani 1 1 d .
H7A H 0.2102 0.3542 0.1095 0.045 Uiso 1 1 calc R
H7B H 0.1866 0.4095 0.1759 0.045 Uiso 1 1 calc R
C8 C 0.2502(5) 0.2311(4) 0.1833(2) 0.0464(13) Uani 1 1 d .
H8A H 0.2025 0.2267 0.2254 0.056 Uiso 1 1 calc R
H8B H 0.2271 0.1715 0.1589 0.056 Uiso 1 1 calc R
C9 C 0.4390(5) 0.2048(4) 0.1895(2) 0.0607(15) Uani 1 1 d .
H9A H 0.4893 0.1971 0.1481 0.091 Uiso 1 1 calc GR
H9B H 0.4872 0.1324 0.2150 0.091 Uiso 1 1 calc GR
H9C H 0.4627 0.2680 0.2096 0.091 Uiso 1 1 calc GR
C10 C -0.3636(4) 0.4184(4) 0.09116(19) 0.0376(11) Uani 1 1 d .
H10A H -0.4866 0.4417 0.0874 0.056 Uiso 1 1 calc GR
H10B H -0.3249 0.3591 0.1255 0.056 Uiso 1 1 calc GR
H10C H -0.3131 0.3870 0.0521 0.056 Uiso 1 1 calc GR
C11 C -0.3778(4) 0.6139(3) 0.05041(16) 0.0329(11) Uani 1 1 d .
H11A H -0.3377 0.6800 0.0555 0.049 Uiso 1 1 calc GR
H11B H -0.5012 0.6400 0.0504 0.049 Uiso 1 1 calc GR
H11C H -0.3375 0.5798 0.0108 0.049 Uiso 1 1 calc GR
C12 C -0.5048(5) 0.8556(4) 0.1744(2) 0.0391(11) Uani 1 1 d .
C13 C -0.0362(4) 0.7812(4) 0.07472(19) 0.0313(10) Uani 1 1 d .
C14 C -0.1138(5) 0.8009(4) 0.01723(19) 0.0378(11) Uani 1 1 d .
H14 H -0.1074 0.7378 -0.0075 0.045 Uiso 1 1 calc R
C15 C -0.2011(5) 0.9123(4) -0.0048(2) 0.0401(12) Uani 1 1 d .
H15 H -0.2521 0.9257 -0.0451 0.048 Uiso 1 1 calc R
C16 C -0.2152(5) 1.0046(4) 0.0312(2) 0.0401(12) Uani 1 1 d .
C17 C -0.1370(5) 0.9836(4) 0.0884(2) 0.0415(12) Uani 1 1 d .
H17 H -0.1446 1.0466 0.1134 0.050 Uiso 1 1 calc R
C18 C -0.0466(5) 0.8720(4) 0.1108(2) 0.0401(12) Uani 1 1 d .
H18 H 0.0075 0.8587 0.1506 0.048 Uiso 1 1 calc R
C19 C -0.3150(5) 1.1263(4) 0.0076(2) 0.0545(14) Uani 1 1 d .
H19A H -0.4302 1.1459 0.0233 0.082 Uiso 1 1 calc GR
H19B H -0.3179 1.1313 -0.0381 0.082 Uiso 1 1 calc GR
H19C H -0.2614 1.1806 0.0223 0.082 Uiso 1 1 calc GR
S2 S 0.55700(12) 0.66335(9) 0.40039(5) 0.0300(3) Uani 1 1 d .
F4 F -0.1430(3) 0.8800(3) 0.28232(15) 0.0978(12) Uani 1 1 d .
F5 F 0.0682(4) 0.9365(3) 0.27069(14) 0.0951(12) Uani 1 1 d .
F6 F -0.0755(3) 0.9749(2) 0.35335(13) 0.0698(9) Uani 1 1 d .
O4 O 0.0797(3) 0.8005(3) 0.34351(12) 0.0387(8) Uani 1 1 d .
O5 O 0.6269(3) 0.5850(2) 0.45255(11) 0.0340(7) Uani 1 1 d .
O6 O 0.6643(3) 0.6823(2) 0.35172(12) 0.0372(8) Uani 1 1 d .
N2 N 0.4120(3) 0.6217(3) 0.36996(14) 0.0267(8) Uani 1 1 d .
C20 C 0.3423(4) 0.6744(3) 0.30912(17) 0.0289(10) Uani 1 1 d .
H20A H 0.3946 0.6211 0.2764 0.035 Uiso 1 1 calc R
H20B H 0.3698 0.7467 0.3005 0.035 Uiso 1 1 calc R
C21 C 0.1541(4) 0.7009(3) 0.30634(18) 0.0295(10) Uani 1 1 d .
H21 H 0.1140 0.7214 0.2621 0.035 Uiso 1 1 calc R
C22 C 0.1020(4) 0.6007(4) 0.33140(17) 0.0310(10) Uani 1 1 d .
H22A H 0.1307 0.5410 0.3003 0.037 Uiso 1 1 calc R
H22B H -0.0221 0.6272 0.3356 0.037 Uiso 1 1 calc R
C23 C 0.1813(4) 0.5437(3) 0.39464(17) 0.0278(10) Uani 1 1 d .
C24 C 0.3747(4) 0.5156(3) 0.39242(17) 0.0244(9) Uani 1 1 d .
H24 H 0.4192 0.4953 0.4362 0.029 Uiso 1 1 calc R
C25 C 0.4659(4) 0.4138(3) 0.35327(18) 0.0314(10) Uani 1 1 d .
H25A H 0.4386 0.3446 0.3699 0.038 Uiso 1 1 calc R
H25B H 0.4214 0.4318 0.3099 0.038 Uiso 1 1 calc R
C26 C 0.6557(4) 0.3843(3) 0.35176(18) 0.0300(10) Uani 1 1 d .
H26A H 0.6841 0.4508 0.3317 0.036 Uiso 1 1 calc R
H26B H 0.7003 0.3718 0.3951 0.036 Uiso 1 1 calc R
C27 C 0.7412(4) 0.2778(4) 0.3170(2) 0.0410(12) Uani 1 1 d .
H27A H 0.7046 0.2927 0.2726 0.049 Uiso 1 1 calc R
H27B H 0.7052 0.2128 0.3346 0.049 Uiso 1 1 calc R
C28 C 0.9327(5) 0.2432(4) 0.3206(2) 0.0473(13) Uani 1 1 d .
H28A H 0.9820 0.1768 0.2954 0.071 Uiso 1 1 calc GR
H28B H 0.9703 0.2222 0.3642 0.071 Uiso 1 1 calc GR
H28C H 0.9688 0.3083 0.3047 0.071 Uiso 1 1 calc GR
C29 C 0.1142(4) 0.6230(4) 0.44766(17) 0.0353(11) Uani 1 1 d .
H29A H -0.0091 0.6456 0.4479 0.053 Uiso 1 1 calc GR
H29B H 0.1488 0.6923 0.4415 0.053 Uiso 1 1 calc GR
H29C H 0.1598 0.5820 0.4876 0.053 Uiso 1 1 calc GR
C30 C 0.1332(5) 0.4344(4) 0.40813(19) 0.0382(11) Uani 1 1 d .
H30A H 0.1902 0.3934 0.4465 0.057 Uiso 1 1 calc GR
H30B H 0.1675 0.3841 0.3733 0.057 Uiso 1 1 calc GR
H30C H 0.0110 0.4554 0.4132 0.057 Uiso 1 1 calc GR
C31 C -0.0148(6) 0.8956(4) 0.3122(2) 0.0503(13) Uani 1 1 d .
C32 C 0.4510(4) 0.7998(4) 0.42819(18) 0.0278(10) Uani 1 1 d .
C33 C 0.3757(5) 0.8046(4) 0.48568(19) 0.0373(11) Uani 1 1 d .
H33 H 0.3829 0.7355 0.5100 0.045 Uiso 1 1 calc R
C34 C 0.2890(5) 0.9118(4) 0.5077(2) 0.0416(12) Uani 1 1 d .
H34 H 0.2376 0.9155 0.5474 0.050 Uiso 1 1 calc R
C35 C 0.2765(5) 1.0118(4) 0.4731(2) 0.0393(12) Uani 1 1 d .
C36 C 0.3537(5) 1.0048(4) 0.4155(2) 0.0440(12) Uani 1 1 d .
H36 H 0.3470 1.0741 0.3915 0.053 Uiso 1 1 calc R
C37 C 0.4405(5) 0.8991(4) 0.3921(2) 0.0405(12) Uani 1 1 d .
H37 H 0.4913 0.8954 0.3522 0.049 Uiso 1 1 calc R
C38 C 0.1818(6) 1.1268(4) 0.4973(2) 0.0569(14) Uani 1 1 d .
H38A H 0.2406 1.1393 0.5342 0.085 Uiso 1 1 calc GR
H38B H 0.0678 1.1280 0.5087 0.085 Uiso 1 1 calc GR
H38C H 0.1752 1.1883 0.4649 0.085 Uiso 1 1 calc GR

loop_
_atom_site_aniso_label
_atom_site_aniso_U_11
_atom_site_aniso_U_22
_atom_site_aniso_U_33
_atom_site_aniso_U_23
_atom_site_aniso_U_13
_atom_site_aniso_U_12
S1 0.0197(5) 0.0326(8) 0.0411(7) -0.0040(5) 0.0048(5) -0.0062(5)
F1 0.0286(14) 0.068(2) 0.098(2) 0.0174(17) 0.0087(14) -0.0020(14)
F2 0.0574(15) 0.0333(17) 0.0505(17) -0.0002(13) -0.0004(13) -0.0036(13)
F3 0.119(2) 0.044(2) 0.0385(17) -0.0146(14) -0.0124(16) -0.0018(17)
O1 0.0358(15) 0.0287(19) 0.0330(17) -0.0022(14) 0.0082(13) -0.0048(13)
O2 0.0299(15) 0.035(2) 0.0431(18) -0.0072(14) 0.0138(13) -0.0086(13)
O3 0.0203(13) 0.040(2) 0.0469(18) -0.0007(14) -0.0042(13) -0.0074(13)
N1 0.0213(16) 0.026(2) 0.032(2) -0.0068(16) 0.0065(15) -0.0058(15)
C1 0.024(2) 0.041(3) 0.030(2) -0.006(2) 0.0033(18) -0.0098(19)
C2 0.028(2) 0.034(3) 0.023(2) -0.001(2) 0.0042(18) -0.0086(19)
C3 0.0152(18) 0.032(3) 0.036(2) 0.002(2) -0.0015(17) -0.0030(17)
C4 0.021(2) 0.035(3) 0.027(2) -0.001(2) -0.0008(18) -0.0081(19)
C5 0.023(2) 0.028(3) 0.032(2) -0.007(2) 0.0028(18) -0.0070(18)
C6 0.028(2) 0.025(3) 0.041(3) -0.004(2) 0.0041(19) -0.0052(18)
C7 0.030(2) 0.028(3) 0.050(3) -0.004(2) -0.001(2) -0.0035(19)
C8 0.032(2) 0.041(3) 0.059(3) 0.009(2) -0.002(2) -0.003(2)
C9 0.036(3) 0.038(3) 0.098(4) 0.003(3) -0.017(3) 0.001(2)
C10 0.024(2) 0.038(3) 0.052(3) -0.011(2) -0.002(2) -0.011(2)
C11 0.027(2) 0.039(3) 0.030(2) -0.008(2) -0.0014(19) -0.0064(19)
C12 0.039(3) 0.031(3) 0.040(3) 0.001(2) 0.003(2) -0.003(2)
C13 0.022(2) 0.039(3) 0.036(3) -0.002(2) 0.0051(19) -0.0133(19)
C14 0.041(3) 0.036(3) 0.038(3) -0.005(2) 0.005(2) -0.015(2)
C15 0.042(3) 0.042(3) 0.037(3) 0.006(2) -0.007(2) -0.015(2)
C16 0.035(2) 0.040(3) 0.043(3) 0.002(2) 0.007(2) -0.010(2)
C17 0.044(3) 0.032(3) 0.051(3) -0.009(2) 0.003(2) -0.015(2)
C18 0.039(3) 0.046(4) 0.037(3) -0.005(2) 0.000(2) -0.016(2)
C19 0.060(3) 0.036(3) 0.062(3) 0.010(3) 0.001(3) -0.011(3)
S2 0.0237(6) 0.0328(8) 0.0320(7) -0.0015(5) -0.0012(5) -0.0072(5)
F4 0.0526(18) 0.096(3) 0.114(3) -0.017(2) -0.0335(19) 0.0224(17)
F5 0.157(3) 0.041(2) 0.073(2) 0.0083(17) 0.057(2) -0.016(2)
F6 0.087(2) 0.0385(19) 0.0620(19) -0.0013(15) 0.0223(16) 0.0107(15)
O4 0.0404(17) 0.036(2) 0.0312(17) -0.0016(15) -0.0010(14) -0.0005(15)
O5 0.0302(15) 0.037(2) 0.0317(16) 0.0053(14) -0.0103(13) -0.0077(13)
O6 0.0243(14) 0.045(2) 0.0415(18) -0.0021(15) 0.0065(13) -0.0102(13)
N2 0.0254(17) 0.029(2) 0.0253(19) 0.0045(16) -0.0061(15) -0.0087(15)
C20 0.030(2) 0.034(3) 0.025(2) 0.0001(19) 0.0062(18) -0.0127(19)
C21 0.025(2) 0.034(3) 0.024(2) -0.004(2) 0.0004(17) -0.0008(19)
C22 0.018(2) 0.040(3) 0.035(3) 0.001(2) 0.0027(18) -0.0109(19)
C23 0.024(2) 0.029(3) 0.030(2) -0.001(2) 0.0004(18) -0.0074(19)
C24 0.025(2) 0.028(3) 0.022(2) -0.0017(19) -0.0001(17) -0.0100(18)
C25 0.025(2) 0.033(3) 0.033(2) -0.002(2) -0.0017(18) -0.0059(19)
C26 0.027(2) 0.029(3) 0.034(2) -0.001(2) 0.0001(18) -0.0083(18)
C27 0.030(2) 0.041(3) 0.050(3) -0.007(2) 0.000(2) -0.007(2)
C28 0.035(2) 0.050(3) 0.053(3) -0.015(2) 0.008(2) -0.007(2)
C29 0.022(2) 0.051(3) 0.028(2) -0.002(2) 0.0007(18) -0.006(2)
C30 0.027(2) 0.044(3) 0.046(3) -0.003(2) 0.000(2) -0.015(2)
C31 0.050(3) 0.037(3) 0.055(3) -0.001(3) 0.011(3) -0.003(3)
C32 0.024(2) 0.036(3) 0.024(2) -0.002(2) -0.0048(18) -0.0092(19)
C33 0.045(3) 0.034(3) 0.037(3) 0.002(2) -0.002(2) -0.018(2)
C34 0.048(3) 0.045(3) 0.033(3) -0.010(2) 0.006(2) -0.015(2)
C35 0.041(3) 0.033(3) 0.044(3) -0.007(2) -0.002(2) -0.011(2)
C36 0.053(3) 0.029(3) 0.051(3) 0.001(2) -0.010(3) -0.015(2)
C37 0.049(3) 0.039(3) 0.031(3) 0.003(2) 0.001(2) -0.012(2)
C38 0.067(3) 0.038(3) 0.064(3) -0.013(3) 0.000(3) -0.011(3)

loop_
_atom_type_symbol
_atom_type_description
_atom_type_scat_dispersion_real
_atom_type_scat_dispersion_imag
_atom_type_scat_source
C C 0.0033 0.0016 'International Tables Vol C Tables 4.2.6.8 and 6.1.1.4'
H H 0.0000 0.0000 'International Tables Vol C Tables 4.2.6.8 and 6.1.1.4'
F F 0.0171 0.0103 'International Tables Vol C Tables 4.2.6.8 and 6.1.1.4'
N N 0.0061 0.0033 'International Tables Vol C Tables 4.2.6.8 and 6.1.1.4'
O O 0.0106 0.0060 'International Tables Vol C Tables 4.2.6.8 and 6.1.1.4'
S S 0.1246 0.1234 'International Tables Vol C Tables 4.2.6.8 and 6.1.1.4'

loop_
_geom_angle_atom_site_label_1
_geom_angle_atom_site_label_2
_geom_angle_atom_site_label_3
_geom_angle
O2 S1 N1 107.46(17)
O2 S1 C13 107.36(19)
O3 S1 O2 120.20(16)
O3 S1 N1 108.47(16)
O3 S1 C13 106.47(19)
N1 S1 C13 106.07(17)
C12 O1 C2 118.0(3)
C1 N1 S1 118.0(3)
C1 N1 C5 116.5(3)
C5 N1 S1 124.2(2)
N1 C1 H1A 109.6
N1 C1 H1B 109.6
N1 C1 C2 110.3(3)
H1A C1 H1B 108.1
C2 C1 H1A 109.6
C2 C1 H1B 109.6
O1 C2 C1 105.9(3)
O1 C2 H2 109.5
O1 C2 C3 111.2(3)
C1 C2 H2 109.5
C3 C2 C1 111.2(3)
C3 C2 H2 109.5
C2 C3 H3A 108.3
C2 C3 H3B 108.3
C2 C3 C4 116.0(3)
H3A C3 H3B 107.4
C4 C3 H3A 108.3
C4 C3 H3B 108.3
C3 C4 C5 110.7(3)
C10 C4 C3 108.4(3)
C10 C4 C5 110.4(3)
C11 C4 C3 110.7(3)
C11 C4 C5 109.4(3)
C11 C4 C10 107.3(3)
N1 C5 C4 107.6(3)
N1 C5 H5 107.5
N1 C5 C6 111.4(3)
C4 C5 H5 107.5
C6 C5 C4 114.9(3)
C6 C5 H5 107.5
C5 C6 H6A 108.8
C5 C6 H6B 108.8
C5 C6 C7 113.7(3)
H6A C6 H6B 107.7
C7 C6 H6A 108.8
C7 C6 H6B 108.8
C6 C7 H7A 109.0
C6 C7 H7B 109.0
H7A C7 H7B 107.8
C8 C7 C6 112.8(3)
C8 C7 H7A 109.0
C8 C7 H7B 109.0
C7 C8 H8A 109.1
C7 C8 H8B 109.1
H8A C8 H8B 107.8
C9 C8 C7 112.6(4)
C9 C8 H8A 109.1
C9 C8 H8B 109.1
C8 C9 H9A 109.5
C8 C9 H9B 109.5
C8 C9 H9C 109.5
H9A C9 H9B 109.5
H9A C9 H9C 109.5
H9B C9 H9C 109.5
C4 C10 H10A 109.5
C4 C10 H10B 109.5
C4 C10 H10C 109.5
H10A C10 H10B 109.5
H10A C10 H10C 109.5
H10B C10 H10C 109.5
C4 C11 H11A 109.5
C4 C11 H11B 109.5
C4 C11 H11C 109.5
H11A C11 H11B 109.5
H11A C11 H11C 109.5
H11B C11 H11C 109.5
F2 C12 F1 107.7(3)
F2 C12 O1 108.6(4)
F3 C12 F1 105.5(4)
F3 C12 F2 108.8(4)
F3 C12 O1 114.2(4)
O1 C12 F1 111.7(4)
C14 C13 S1 119.3(3)
C14 C13 C18 120.2(4)
C18 C13 S1 120.4(4)
C13 C14 H14 120.0
C13 C14 C15 119.9(4)
C15 C14 H14 120.0
C14 C15 H15 119.6
C14 C15 C16 120.8(4)
C16 C15 H15 119.6
C15 C16 C19 120.6(4)
C17 C16 C15 118.6(4)
C17 C16 C19 120.8(4)
C16 C17 H17 119.4
C16 C17 C18 121.2(5)
C18 C17 H17 119.4
C13 C18 C17 119.3(4)
C13 C18 H18 120.4
C17 C18 H18 120.4
C16 C19 H19A 109.5
C16 C19 H19B 109.5
C16 C19 H19C 109.5
H19A C19 H19B 109.5
H19A C19 H19C 109.5
H19B C19 H19C 109.5
O5 S2 O6 119.93(16)
O5 S2 N2 107.37(17)
O5 S2 C32 108.33(18)
O6 S2 N2 108.56(16)
O6 S2 C32 106.44(19)
N2 S2 C32 105.32(17)
C31 O4 C21 115.7(3)
C20 N2 S2 118.1(3)
C20 N2 C24 117.0(3)
C24 N2 S2 123.3(2)
N2 C20 H20A 109.3
N2 C20 H20B 109.3
N2 C20 C21 111.6(3)
H20A C20 H20B 108.0
C21 C20 H20A 109.3
C21 C20 H20B 109.3
O4 C21 C20 107.3(3)
O4 C21 H21 109.3
O4 C21 C22 109.8(3)
C20 C21 H21 109.3
C22 C21 C20 111.9(3)
C22 C21 H21 109.3
C21 C22 H22A 108.3
C21 C22 H22B 108.3
C21 C22 C23 115.8(3)
H22A C22 H22B 107.4
C23 C22 H22A 108.3
C23 C22 H22B 108.3
C22 C23 C24 109.8(3)
C29 C23 C22 111.4(3)
C29 C23 C24 108.5(3)
C30 C23 C22 108.2(3)
C30 C23 C24 111.2(3)
C30 C23 C29 107.6(3)
N2 C24 C23 108.4(3)
N2 C24 H24 107.5
N2 C24 C25 111.0(3)
C23 C24 H24 107.5
C25 C24 C23 114.6(3)
C25 C24 H24 107.5
C24 C25 H25A 108.5
C24 C25 H25B 108.5
H25A C25 H25B 107.5
C26 C25 C24 115.0(3)
C26 C25 H25A 108.5
C26 C25 H25B 108.5
C25 C26 H26A 108.9
C25 C26 H26B 108.9
H26A C26 H26B 107.8
C27 C26 C25 113.2(3)
C27 C26 H26A 108.9
C27 C26 H26B 108.9
C26 C27 H27A 109.1
C26 C27 H27B 109.1
C26 C27 C28 112.5(3)
H27A C27 H27B 107.8
C28 C27 H27A 109.1
C28 C27 H27B 109.1
C27 C28 H28A 109.5
C27 C28 H28B 109.5
C27 C28 H28C 109.5
H28A C28 H28B 109.5
H28A C28 H28C 109.5
H28B C28 H28C 109.5
C23 C29 H29A 109.5
C23 C29 H29B 109.5
C23 C29 H29C 109.5
H29A C29 H29B 109.5
H29A C29 H29C 109.5
H29B C29 H29C 109.5
C23 C30 H30A 109.5
C23 C30 H30B 109.5
C23 C30 H30C 109.5
H30A C30 H30B 109.5
H30A C30 H30C 109.5
H30B C30 H30C 109.5
F4 C31 F6 108.6(4)
F5 C31 F4 106.5(5)
F5 C31 F6 108.3(4)
F5 C31 O4 113.2(4)
O4 C31 F4 112.7(5)
O4 C31 F6 107.3(4)
C33 C32 S2 118.7(3)
C37 C32 S2 120.2(3)
C37 C32 C33 121.1(4)
C32 C33 H33 120.4
C32 C33 C34 119.2(4)
C34 C33 H33 120.4
C33 C34 H34 119.5
C35 C34 C33 121.1(4)
C35 C34 H34 119.5
C34 C35 C36 118.7(4)
C34 C35 C38 120.5(4)
C36 C35 C38 120.9(4)
C35 C36 H36 119.2
C35 C36 C37 121.7(5)
C37 C36 H36 119.2
C32 C37 C36 118.2(4)
C32 C37 H37 120.9
C36 C37 H37 120.9
C35 C38 H38A 109.5
C35 C38 H38B 109.5
C35 C38 H38C 109.5
H38A C38 H38B 109.5
H38A C38 H38C 109.5
H38B C38 H38C 109.5

loop_
_geom_bond_atom_site_label_1
_geom_bond_atom_site_label_2
_geom_bond_distance
S1 O2 1.430(3)
S1 O3 1.429(3)
S1 N1 1.611(3)
S1 C13 1.761(4)
F1 C12 1.331(5)
F2 C12 1.311(5)
F3 C12 1.311(5)
O1 C2 1.468(4)
O1 C12 1.314(5)
N1 C1 1.460(4)
N1 C5 1.486(5)
C1 H1A 0.9900
C1 H1B 0.9900
C1 C2 1.505(5)
C2 H2 1.0000
C2 C3 1.494(5)
C3 H3A 0.9900
C3 H3B 0.9900
C3 C4 1.531(5)
C4 C5 1.559(5)
C4 C10 1.528(5)
C4 C11 1.528(5)
C5 H5 1.0000
C5 C6 1.517(5)
C6 H6A 0.9900
C6 H6B 0.9900
C6 C7 1.527(5)
C7 H7A 0.9900
C7 H7B 0.9900
C7 C8 1.523(5)
C8 H8A 0.9900
C8 H8B 0.9900
C8 C9 1.515(5)
C9 H9A 0.9800
C9 H9B 0.9800
C9 H9C 0.9800
C10 H10A 0.9800
C10 H10B 0.9800
C10 H10C 0.9800
C11 H11A 0.9800
C11 H11B 0.9800
C11 H11C 0.9800
C13 C14 1.370(5)
C13 C18 1.373(6)
C14 H14 0.9500
C14 C15 1.379(6)
C15 H15 0.9500
C15 C16 1.380(6)
C16 C17 1.368(6)
C16 C19 1.513(6)
C17 H17 0.9500
C17 C18 1.389(6)
C18 H18 0.9500
C19 H19A 0.9800
C19 H19B 0.9800
C19 H19C 0.9800
S2 O5 1.425(3)
S2 O6 1.430(3)
S2 N2 1.615(3)
S2 C32 1.760(4)
F4 C31 1.325(5)
F5 C31 1.298(5)
F6 C31 1.328(5)
O4 C21 1.462(4)
O4 C31 1.324(5)
N2 C20 1.459(4)
N2 C24 1.480(5)
C20 H20A 0.9900
C20 H20B 0.9900
C20 C21 1.505(5)
C21 H21 1.0000
C21 C22 1.496(5)
C22 H22A 0.9900
C22 H22B 0.9900
C22 C23 1.540(5)
C23 C24 1.546(5)
C23 C29 1.528(5)
C23 C30 1.525(5)
C24 H24 1.0000
C24 C25 1.535(5)
C25 H25A 0.9900
C25 H25B 0.9900
C25 C26 1.515(4)
C26 H26A 0.9900
C26 H26B 0.9900
C26 C27 1.511(5)
C27 H27A 0.9900
C27 H27B 0.9900
C27 C28 1.524(5)
C28 H28A 0.9800
C28 H28B 0.9800
C28 H28C 0.9800
C29 H29A 0.9800
C29 H29B 0.9800
C29 H29C 0.9800
C30 H30A 0.9800
C30 H30B 0.9800
C30 H30C 0.9800
C32 C33 1.379(5)
C32 C37 1.378(5)
C33 H33 0.9500
C33 C34 1.390(6)
C34 H34 0.9500
C34 C35 1.365(6)
C35 C36 1.387(6)
C35 C38 1.500(6)
C36 H36 0.9500
C36 C37 1.388(6)
C37 H37 0.9500
C38 H38A 0.9800
C38 H38B 0.9800
C38 H38C 0.9800

loop_
_geom_torsion_atom_site_label_1
_geom_torsion_atom_site_label_2
_geom_torsion_atom_site_label_3
_geom_torsion_atom_site_label_4
_geom_torsion
S1 N1 C1 C2 133.0(3)
S1 N1 C5 C4 -135.1(3)
S1 N1 C5 C6 98.1(3)
S1 C13 C14 C15 178.4(3)
S1 C13 C18 C17 -177.4(3)
O1 C2 C3 C4 68.4(4)
O2 S1 N1 C1 168.4(3)
O2 S1 N1 C5 2.1(3)
O2 S1 C13 C14 32.6(4)
O2 S1 C13 C18 -149.6(3)
O3 S1 N1 C1 37.0(3)
O3 S1 N1 C5 -129.3(3)
O3 S1 C13 C14 162.6(3)
O3 S1 C13 C18 -19.7(4)
N1 S1 C13 C14 -82.0(3)
N1 S1 C13 C18 95.7(3)
N1 C1 C2 O1 -69.7(4)
N1 C1 C2 C3 51.2(4)
N1 C5 C6 C7 -53.5(4)
C1 N1 C5 C4 58.4(4)
C1 N1 C5 C6 -68.4(4)
C1 C2 C3 C4 -49.3(5)
C2 O1 C12 F1 -62.6(5)
C2 O1 C12 F2 178.7(3)
C2 O1 C12 F3 57.1(5)
C2 C3 C4 C5 49.2(5)
C2 C3 C4 C10 170.3(3)
C2 C3 C4 C11 -72.3(4)
C3 C4 C5 N1 -49.8(4)
C3 C4 C5 C6 75.0(4)
C4 C5 C6 C7 -176.3(3)
C5 N1 C1 C2 -59.6(4)
C5 C6 C7 C8 -173.5(4)
C6 C7 C8 C9 -179.7(4)
C10 C4 C5 N1 -169.7(3)
C10 C4 C5 C6 -45.0(5)
C11 C4 C5 N1 72.5(4)
C11 C4 C5 C6 -162.8(3)
C12 O1 C2 C1 -132.0(4)
C12 O1 C2 C3 107.1(4)
C13 S1 N1 C1 -77.0(3)
C13 S1 N1 C5 116.6(3)
C13 C14 C15 C16 -1.7(6)
C14 C13 C18 C17 0.3(6)
C14 C15 C16 C17 1.7(6)
C14 C15 C16 C19 -178.4(4)
C15 C16 C17 C18 -0.8(6)
C16 C17 C18 C13 -0.2(6)
C18 C13 C14 C15 0.7(6)
C19 C16 C17 C18 179.3(4)
S2 N2 C20 C21 -138.5(3)
S2 N2 C24 C23 137.1(3)
S2 N2 C24 C25 -96.1(3)
S2 C32 C33 C34 -178.9(3)
S2 C32 C37 C36 179.1(3)
O4 C21 C22 C23 -71.1(4)
O5 S2 N2 C20 -168.8(3)
O5 S2 N2 C24 -3.8(3)
O5 S2 C32 C33 -32.0(3)
O5 S2 C32 C37 149.7(3)
O6 S2 N2 C20 -37.8(3)
O6 S2 N2 C24 127.2(3)
O6 S2 C32 C33 -162.3(3)
O6 S2 C32 C37 19.4(4)
N2 S2 C32 C33 82.6(3)
N2 S2 C32 C37 -95.7(3)
N2 C20 C21 O4 73.1(4)
N2 C20 C21 C22 -47.4(4)
N2 C24 C25 C26 57.8(4)
C20 N2 C24 C23 -57.7(4)
C20 N2 C24 C25 69.0(4)
C20 C21 C22 C23 47.9(4)
C21 O4 C31 F4 58.5(5)
C21 O4 C31 F5 -62.5(6)
C21 O4 C31 F6 178.0(3)
C21 C22 C23 C24 -50.7(4)
C21 C22 C23 C29 69.6(4)
C21 C22 C23 C30 -172.3(3)
C22 C23 C24 N2 51.8(4)
C22 C23 C24 C25 -72.8(4)
C23 C24 C25 C26 -179.0(3)
C24 N2 C20 C21 55.5(4)
C24 C25 C26 C27 175.4(3)
C25 C26 C27 C28 -175.0(4)
C29 C23 C24 N2 -70.2(4)
C29 C23 C24 C25 165.2(3)
C30 C23 C24 N2 171.6(3)
C30 C23 C24 C25 47.0(4)
C31 O4 C21 C20 115.2(4)
C31 O4 C21 C22 -123.0(4)
C32 S2 N2 C20 75.9(3)
C32 S2 N2 C24 -119.1(3)
C32 C33 C34 C35 0.5(6)
C33 C32 C37 C36 0.9(6)
C33 C34 C35 C36 -0.6(6)
C33 C34 C35 C38 179.7(4)
C34 C35 C36 C37 0.9(6)
C35 C36 C37 C32 -1.1(6)
C37 C32 C33 C34 -0.6(6)
C38 C35 C36 C37 -179.4(4)

loop_
_twin_individual_id
_twin_individual_mass_fraction_refined
1 0.7226(11)
2 0.2774(11)
